data_7101775
loop_
_publ_author_name
'Wang, Xin-Yi'
'Wang, Zhe-Ming'
'Gao, Song'

_publ_section_title
;
 A pillared layer MOF with anion-tunable magnetic properties and
 photochemical [2 + 2] cycloaddition.
;
_journal_issue 11
_journal_name_full 'Chemical communications (Cambridge, England)'
_journal_page_first 1127
_journal_page_last 1129
_journal_paper_doi 10.1039/b616516h
_journal_year 2007
_chemical_formula_sum 'C39 H39 Cl Mn2 N6 O13'
_chemical_formula_weight 945.09
_chemical_name_systematic
;
?
;
_space_group_IT_number 14
_symmetry_cell_setting monoclinic
_symmetry_space_group_name_Hall '-P 2ybc'
_symmetry_space_group_name_H-M 'P 1 21/c 1'
_atom_sites_solution_hydrogens geom
_atom_sites_solution_primary direct
_atom_sites_solution_secondary difmap
_audit_creation_method SHELXL-97
_cell_angle_alpha 90.00
_cell_angle_beta 92.722(8)
_cell_angle_gamma 90.00
_cell_formula_units_Z 4
_cell_length_a 10.1273(1)
_cell_length_b 15.3853(2)
_cell_length_c 27.6549(3)
_cell_measurement_reflns_used 45392
_cell_measurement_temperature 293(2)
_cell_measurement_theta_max 27.485
_cell_measurement_theta_min 3.395
_cell_volume 4304.09(8)
_computing_cell_refinement 'HKL Scalepack (Otwinowski and Minor, 1997)'
_computing_data_collection 'KappaCCD (Nonius B. V., 1998)'
_computing_data_reduction 'HKL Denzo (Otwinowski & Minor, 1997) and maXus (Mackay et al., 1998)'
_computing_molecular_graphics 'Bruker SHELXTL V5.1 (Sheldrick, 1998)'
_computing_publication_material 'SHELXL-97 (Sheldrick, 1997)'
_computing_structure_refinement 'SHELXL-97 (Sheldrick, 1997)'
_computing_structure_solution 'SHELXS-97 (Sheldrick, 1990)'
_diffrn_ambient_temperature 293(2)
_diffrn_detector_area_resol_mean 0.76
_diffrn_measured_fraction_theta_full 0.997
_diffrn_measured_fraction_theta_max 0.997
_diffrn_measurement_device_type 'NONIUS KappaCCD'
_diffrn_measurement_method CCD
_diffrn_radiation_monochromator graphite
_diffrn_radiation_source 'fine-focus sealed tube'
_diffrn_radiation_type MoK\a
_diffrn_radiation_wavelength 0.71073
_diffrn_reflns_av_R_equivalents 0.0943
_diffrn_reflns_av_sigmaI/netI 0.1183
_diffrn_reflns_limit_h_max 13
_diffrn_reflns_limit_h_min -13
_diffrn_reflns_limit_k_max 19
_diffrn_reflns_limit_k_min -19
_diffrn_reflns_limit_l_max 35
_diffrn_reflns_limit_l_min -35
_diffrn_reflns_number 61050
_diffrn_reflns_theta_full 27.48
_diffrn_reflns_theta_max 27.48
_diffrn_reflns_theta_min 3.43
_exptl_absorpt_coefficient_mu 0.718
_exptl_absorpt_correction_T_max 0.960
_exptl_absorpt_correction_T_min 0.871
_exptl_absorpt_correction_type empirical
_exptl_absorpt_process_details '(Blessing, 1995, 1997)'
_exptl_crystal_colour 'pale yellow'
_exptl_crystal_density_diffrn 1.458
_exptl_crystal_density_method 'not measured'
_exptl_crystal_description column
_exptl_crystal_F_000 1944
_exptl_crystal_size_max 0.2
_exptl_crystal_size_mid 0.08
_exptl_crystal_size_min 0.06
_refine_diff_density_max 0.982
_refine_diff_density_min -0.489
_refine_diff_density_rms 0.066
_refine_ls_extinction_method none
_refine_ls_goodness_of_fit_ref 0.889
_refine_ls_hydrogen_treatment mixed
_refine_ls_matrix_type full
_refine_ls_number_parameters 569
_refine_ls_number_reflns 9821
_refine_ls_number_restraints 10
_refine_ls_restrained_S_all 0.892
_refine_ls_R_factor_all 0.1292
_refine_ls_R_factor_gt 0.0474
_refine_ls_shift/su_max 0.001
_refine_ls_shift/su_mean 0.000
_refine_ls_structure_factor_coef Fsqd
_refine_ls_weighting_details 'calc w=1/[\s^2^(Fo^2^)+(0.0660P)^2^+0.0000P] where P=(Fo^2^+2Fc^2^)/3'
_refine_ls_weighting_scheme calc
_refine_ls_wR_factor_gt 0.1134
_refine_ls_wR_factor_ref 0.1290
_reflns_number_gt 4561
_reflns_number_total 9821
_reflns_threshold_expression >2sigma(I)
_cod_data_source_file b616516h.txt
_cod_data_source_block Mn2(CHOO)3(C12H10N2)3(H2O)3(ClO4)
_cod_depositor_comments
;
The following automatic conversions were performed:
'_exptl_absorpt_correction_type' value 'Empirical' changed to 'empirical'
according to '/home/saulius/struct/CIF-dictionaries/cif_core.dic'
dictionary named 'cif_core.dic' version 2.4.1 from 2010-06-29.

Automatic conversion script
Id: cif_fix_enum 1527 2010-12-29 10:47:43Z saulius 
;
_cod_original_sg_symbol_H-M P2(1)/c
_cod_database_code 7101775

loop_
_symmetry_equiv_pos_as_xyz
'x, y, z'
'-x, y+1/2, -z+1/2'
'-x, -y, -z'
'x, -y-1/2, z-1/2'

loop_
_atom_site_label
_atom_site_type_symbol
_atom_site_fract_x
_atom_site_fract_y
_atom_site_fract_z
_atom_site_U_iso_or_equiv
_atom_site_adp_type
_atom_site_occupancy
_atom_site_symmetry_multiplicity
_atom_site_calc_flag
_atom_site_refinement_flags
Cl Cl -0.17859(11) 0.24856(7) 0.51492(4) 0.0659(3) Uani 1 1 d .
Mn1 Mn 0.39829(4) 0.18929(3) 0.246939(15) 0.03340(15) Uani 1 1 d .
Mn2 Mn -0.03359(5) 0.01192(3) 0.249405(15) 0.03267(15) Uani 1 1 d .
O1 O 0.1672(2) -0.04378(15) 0.25281(8) 0.0468(6) Uani 1 1 d .
O2 O 0.2636(2) 0.08300(16) 0.24664(8) 0.0511(6) Uani 1 1 d .
O3 O 0.0807(2) 0.37437(15) 0.24486(7) 0.0429(6) Uani 1 1 d .
O4 O 0.2141(2) 0.26024(14) 0.24790(7) 0.0400(5) Uani 1 1 d .
O5 O 0.5866(3) 0.1318(2) 0.24701(9) 0.0760(9) Uani 1 1 d .
O6 O 0.7585(3) 0.04328(18) 0.24739(9) 0.0632(7) Uani 1 1 d .
O7 O 0.5087(2) 0.31496(15) 0.24915(7) 0.0439(6) Uani 1 1 d D
O8 O -0.0077(2) 0.15183(15) 0.24296(8) 0.0468(6) Uani 1 1 d D
O10 O -0.2460(3) 0.3226(2) 0.50469(16) 0.1363(16) Uani 1 1 d .
O11 O -0.2408(3) 0.17109(19) 0.50095(11) 0.0938(10) Uani 1 1 d .
O12 O -0.1755(5) 0.2435(3) 0.56836(14) 0.1661(18) Uani 1 1 d .
O13 O -0.0443(3) 0.2510(2) 0.50635(14) 0.1055(12) Uani 1 1 d .
N1 N 0.4029(3) 0.18915(19) 0.33024(9) 0.0459(7) Uani 1 1 d .
N2 N 0.3790(3) 0.30630(19) 0.66387(9) 0.0481(7) Uani 1 1 d .
N3 N -0.0243(3) 0.0203(2) 0.33075(9) 0.0470(7) Uani 1 1 d .
N4 N -0.0338(3) -0.00555(19) 0.16827(9) 0.0441(7) Uani 1 1 d .
N5 N 0.5080(3) 0.4131(2) 0.33596(10) 0.0619(9) Uani 1 1 d .
N6 N 0.4931(4) 0.4123(2) 0.16330(10) 0.0625(9) Uani 1 1 d .
C1 C 0.2646(3) 0.0045(2) 0.25090(10) 0.0386(8) Uani 1 1 d .
H1 H 0.3471 -0.0222 0.2530 0.046 Uiso 1 1 calc R
C2 C 0.1882(3) 0.3391(2) 0.24748(10) 0.0382(8) Uani 1 1 d .
H2 H 0.2608 0.3762 0.2494 0.046 Uiso 1 1 calc R
C3 C 0.6513(5) 0.0723(3) 0.24558(15) 0.0775(13) Uani 1 1 d .
H3 H 0.5943 0.0254 0.2409 0.093 Uiso 1 1 calc R
C4 C 0.2919(4) 0.1940(3) 0.35444(12) 0.0648(12) Uani 1 1 d .
H4 H 0.2116 0.1873 0.3371 0.078 Uiso 1 1 calc R
C5 C 0.5146(4) 0.1961(3) 0.35678(12) 0.0612(11) Uani 1 1 d .
H5 H 0.5935 0.1906 0.3412 0.073 Uiso 1 1 calc R
C6 C 0.2896(4) 0.2085(3) 0.40341(12) 0.0710(12) Uani 1 1 d .
H6 H 0.2095 0.2118 0.4184 0.085 Uiso 1 1 calc R
C7 C 0.5219(4) 0.2110(3) 0.40574(13) 0.0702(12) Uani 1 1 d .
H7 H 0.6039 0.2162 0.4221 0.084 Uiso 1 1 calc R
C8 C 0.4087(4) 0.2181(3) 0.43041(12) 0.0576(11) Uani 1 1 d .
C9 C 0.4198(4) 0.2383(3) 0.48289(13) 0.0705(12) Uani 1 1 d .
H9 H 0.5050 0.2375 0.4969 0.085 Uiso 1 1 calc R
C10 C 0.3297(5) 0.2564(3) 0.51103(14) 0.0722(12) Uani 1 1 d .
H10 H 0.2434 0.2573 0.4979 0.087 Uiso 1 1 calc R
C11 C 0.3497(4) 0.2765(3) 0.56352(12) 0.0593(11) Uani 1 1 d .
C12 C 0.2421(4) 0.2830(3) 0.59180(13) 0.0766(13) Uani 1 1 d .
H12 H 0.1571 0.2783 0.5778 0.092 Uiso 1 1 calc R
C13 C 0.4725(4) 0.2892(3) 0.58645(13) 0.0688(12) Uani 1 1 d .
H13 H 0.5482 0.2879 0.5687 0.083 Uiso 1 1 calc R
C14 C 0.2604(4) 0.2963(3) 0.64072(12) 0.0705(13) Uani 1 1 d .
H14 H 0.1858 0.2986 0.6590 0.085 Uiso 1 1 calc R
C15 C 0.4825(4) 0.3040(3) 0.63609(12) 0.0626(11) Uani 1 1 d .
H15 H 0.5661 0.3127 0.6507 0.075 Uiso 1 1 calc R
C16 C -0.0544(4) 0.0917(3) 0.35480(11) 0.0556(10) Uani 1 1 d .
H16 H -0.0816 0.1403 0.3370 0.067 Uiso 1 1 calc R
C17 C 0.0155(4) -0.0479(3) 0.35755(11) 0.0571(10) Uani 1 1 d .
H17 H 0.0388 -0.0984 0.3416 0.069 Uiso 1 1 calc R
C18 C -0.0478(4) 0.0982(3) 0.40439(12) 0.0626(11) Uani 1 1 d .
H18 H -0.0703 0.1500 0.4193 0.075 Uiso 1 1 calc R
C19 C 0.0241(4) -0.0478(3) 0.40703(12) 0.0607(11) Uani 1 1 d .
H19 H 0.0508 -0.0977 0.4238 0.073 Uiso 1 1 calc R
C20 C -0.0072(4) 0.0266(3) 0.43209(11) 0.0538(10) Uani 1 1 d .
C21 C -0.0029(4) 0.0323(3) 0.48532(11) 0.0623(11) Uani 1 1 d .
H21 H -0.0044 0.0876 0.4988 0.075 Uiso 1 1 calc R
C22 C -0.0012(4) -0.0315(3) 0.01587(10) 0.0563(10) Uani 1 1 d .
H22 H 0.0064 -0.0879 0.0041 0.068 Uiso 1 1 calc R
C23 C -0.0147(3) -0.0218(2) 0.06803(11) 0.0483(9) Uani 1 1 d .
C24 C 0.0042(4) -0.0920(2) 0.09906(11) 0.0565(10) Uani 1 1 d .
H24 H 0.0232 -0.1466 0.0867 0.068 Uiso 1 1 calc R
C25 C -0.0467(4) 0.0560(3) 0.08940(12) 0.0656(12) Uani 1 1 d .
H25 H -0.0623 0.1050 0.0703 0.079 Uiso 1 1 calc R
C26 C -0.0052(4) -0.0811(2) 0.14759(11) 0.0534(10) Uani 1 1 d .
H26 H 0.0093 -0.1292 0.1675 0.064 Uiso 1 1 calc R
C27 C -0.0557(4) 0.0614(2) 0.13827(11) 0.0584(11) Uani 1 1 d .
H27 H -0.0782 0.1146 0.1515 0.070 Uiso 1 1 calc R
C28 C 0.4029(5) 0.4321(3) 0.36002(14) 0.0797(14) Uani 1 1 d .
H28 H 0.3210 0.4274 0.3436 0.096 Uiso 1 1 calc R
C29 C 0.6213(5) 0.4223(3) 0.36181(15) 0.0846(14) Uani 1 1 d .
H29 H 0.6988 0.4096 0.3465 0.102 Uiso 1 1 calc R
C30 C 0.4045(5) 0.4586(3) 0.40816(15) 0.0820(14) Uani 1 1 d .
H30 H 0.3261 0.4708 0.4230 0.098 Uiso 1 1 calc R
C31 C 0.6335(5) 0.4489(3) 0.40929(14) 0.0866(15) Uani 1 1 d .
H31 H 0.7167 0.4549 0.4246 0.104 Uiso 1 1 calc R
C32 C 0.5244(5) 0.4662(3) 0.43335(13) 0.0704(13) Uani 1 1 d .
C33 C 0.5442(6) 0.4916(3) 0.48638(17) 0.0946(16) Uani 1 1 d .
H33 H 0.6307 0.4946 0.4992 0.113 Uiso 1 1 calc R
C34 C 0.5973(5) 0.4161(3) 0.13582(14) 0.0827(14) Uani 1 1 d .
H34 H 0.6787 0.3984 0.1494 0.099 Uiso 1 1 calc R
C35 C 0.3829(5) 0.4381(3) 0.14201(15) 0.0854(15) Uani 1 1 d .
H35 H 0.3075 0.4373 0.1600 0.102 Uiso 1 1 calc R
C36 C 0.5918(5) 0.4445(3) 0.08839(14) 0.0822(14) Uani 1 1 d .
H36 H 0.6683 0.4463 0.0711 0.099 Uiso 1 1 calc R
C37 C 0.3693(5) 0.4671(3) 0.09426(15) 0.0882(15) Uani 1 1 d .
H37 H 0.2869 0.4843 0.0814 0.106 Uiso 1 1 calc R
C38 C 0.4742(4) 0.4700(3) 0.06691(13) 0.0605(11) Uani 1 1 d .
C39 C 0.4560(5) 0.4997(3) 0.01545(13) 0.0751(13) Uani 1 1 d .
H39 H 0.3724 0.5195 0.0053 0.090 Uiso 1 1 calc R
H8A H 0.0738(19) 0.181(2) 0.2431(11) 0.069(5) Uiso 1 1 d D
H7A H 0.513(3) 0.345(2) 0.2770(7) 0.069(5) Uiso 1 1 d D
H7B H 0.507(3) 0.346(2) 0.2219(7) 0.069(5) Uiso 1 1 d D
H8B H -0.071(2) 0.1933(19) 0.2453(12) 0.069(5) Uiso 1 1 d D
O9 O -0.1917(3) 0.2725(3) 0.26136(18) 0.1313(16) Uani 1 1 d D
H9A H -0.204(3) 0.274(3) 0.2254(5) 0.069(5) Uiso 1 1 d D
H9B H -0.2795(19) 0.268(2) 0.2704(10) 0.069(5) Uiso 1 1 d D

loop_
_atom_site_aniso_label
_atom_site_aniso_U_11
_atom_site_aniso_U_22
_atom_site_aniso_U_33
_atom_site_aniso_U_23
_atom_site_aniso_U_13
_atom_site_aniso_U_12
Cl 0.0566(7) 0.0522(7) 0.0883(8) -0.0020(5) -0.0022(5) -0.0027(6)
Mn1 0.0308(3) 0.0360(3) 0.0335(3) 0.0006(2) 0.00221(19) 0.0019(2)
Mn2 0.0334(3) 0.0333(3) 0.0313(3) 0.0008(2) 0.00213(19) 0.0011(2)
O1 0.0328(14) 0.0347(14) 0.0731(16) 0.0019(11) 0.0057(11) -0.0043(12)
O2 0.0449(15) 0.0300(15) 0.0783(17) 0.0019(12) 0.0026(12) -0.0023(12)
O3 0.0338(14) 0.0357(14) 0.0591(14) -0.0020(10) 0.0019(10) 0.0078(11)
O4 0.0358(14) 0.0282(14) 0.0559(14) -0.0014(10) 0.0031(10) 0.0047(11)
O5 0.0563(19) 0.087(2) 0.0846(19) 0.0013(17) 0.0042(14) 0.0435(18)
O6 0.0316(15) 0.0579(18) 0.100(2) -0.0024(15) 0.0042(14) 0.0141(14)
O7 0.0470(15) 0.0482(16) 0.0363(12) 0.0005(11) 0.0005(11) -0.0117(12)
O8 0.0390(15) 0.0330(14) 0.0684(15) 0.0006(12) 0.0035(12) -0.0019(11)
O10 0.075(2) 0.067(3) 0.263(5) 0.045(3) -0.040(3) 0.006(2)
O11 0.076(2) 0.062(2) 0.141(3) -0.0060(18) -0.0197(19) -0.0219(18)
O12 0.251(6) 0.149(4) 0.098(3) -0.006(3) 0.003(3) -0.009(4)
O13 0.0487(19) 0.068(2) 0.200(4) -0.010(2) 0.012(2) -0.0051(17)
N1 0.0484(19) 0.057(2) 0.0318(14) 0.0003(13) -0.0012(13) -0.0020(16)
N2 0.049(2) 0.059(2) 0.0368(15) 0.0012(14) 0.0044(14) 0.0069(16)
N3 0.057(2) 0.049(2) 0.0344(15) -0.0005(14) 0.0034(13) 0.0067(16)
N4 0.0505(19) 0.045(2) 0.0367(15) 0.0000(14) 0.0051(12) 0.0060(15)
N5 0.066(2) 0.071(2) 0.0495(18) -0.0035(16) 0.0022(18) 0.0008(19)
N6 0.072(3) 0.064(2) 0.0509(19) 0.0064(16) 0.0056(18) 0.000(2)
C1 0.033(2) 0.036(2) 0.048(2) 0.0008(15) 0.0049(15) 0.0028(18)
C2 0.036(2) 0.035(2) 0.0437(19) -0.0009(15) 0.0039(15) -0.0038(18)
C3 0.070(4) 0.054(3) 0.107(4) -0.021(3) -0.012(3) 0.002(3)
C4 0.054(3) 0.100(4) 0.040(2) 0.000(2) 0.0033(18) -0.017(2)
C5 0.055(3) 0.089(3) 0.039(2) 0.000(2) -0.0001(18) 0.007(2)
C6 0.071(3) 0.102(4) 0.042(2) -0.004(2) 0.016(2) -0.008(3)
C7 0.064(3) 0.102(4) 0.044(2) -0.001(2) -0.0088(19) 0.007(3)
C8 0.078(3) 0.065(3) 0.0299(19) 0.0019(17) -0.0025(19) 0.002(2)
C9 0.077(3) 0.086(3) 0.048(2) 0.003(2) 0.002(2) 0.005(3)
C10 0.077(3) 0.084(3) 0.055(3) 0.005(2) 0.009(2) 0.010(3)
C11 0.080(3) 0.064(3) 0.034(2) -0.0004(18) -0.002(2) 0.009(2)
C12 0.070(3) 0.117(4) 0.042(2) -0.007(2) -0.007(2) 0.012(3)
C13 0.074(3) 0.088(3) 0.047(2) 0.001(2) 0.027(2) 0.005(3)
C14 0.058(3) 0.115(4) 0.039(2) -0.005(2) -0.0005(18) 0.015(3)
C15 0.060(3) 0.082(3) 0.046(2) 0.001(2) 0.0030(19) -0.001(2)
C16 0.076(3) 0.054(3) 0.037(2) 0.0029(18) 0.0057(17) 0.006(2)
C17 0.074(3) 0.057(3) 0.039(2) -0.0016(19) 0.0003(17) 0.015(2)
C18 0.089(3) 0.056(3) 0.043(2) -0.0066(19) 0.0056(19) 0.005(2)
C19 0.076(3) 0.067(3) 0.039(2) 0.0116(19) -0.0006(18) 0.021(2)
C20 0.058(3) 0.067(3) 0.036(2) -0.0050(19) 0.0018(16) 0.003(2)
C21 0.078(3) 0.067(3) 0.041(2) -0.0025(17) -0.0040(19) 0.010(2)
C22 0.080(3) 0.055(3) 0.035(2) -0.0048(16) 0.0042(18) 0.012(2)
C23 0.055(2) 0.052(2) 0.038(2) -0.0002(18) 0.0033(16) 0.0070(19)
C24 0.082(3) 0.047(2) 0.041(2) -0.0054(18) 0.0103(18) 0.011(2)
C25 0.105(4) 0.055(3) 0.037(2) 0.0078(18) 0.0081(19) 0.023(2)
C26 0.076(3) 0.049(2) 0.037(2) 0.0030(17) 0.0099(17) 0.010(2)
C27 0.093(3) 0.045(3) 0.037(2) -0.0001(17) 0.0029(18) 0.016(2)
C28 0.066(3) 0.110(4) 0.062(3) -0.006(3) -0.010(2) 0.002(3)
C29 0.070(3) 0.118(4) 0.066(3) -0.014(3) 0.005(2) 0.005(3)
C30 0.083(4) 0.102(4) 0.061(3) -0.009(3) 0.011(2) 0.019(3)
C31 0.084(4) 0.126(5) 0.050(3) -0.014(3) -0.002(2) -0.008(3)
C32 0.108(4) 0.062(3) 0.041(2) -0.005(2) 0.001(2) -0.002(3)
C33 0.105(5) 0.082(4) 0.099(4) -0.008(3) 0.024(3) 0.001(3)
C34 0.071(3) 0.115(4) 0.061(3) 0.018(3) -0.001(2) 0.009(3)
C35 0.071(3) 0.119(4) 0.068(3) 0.020(3) 0.021(2) 0.014(3)
C36 0.080(3) 0.118(4) 0.050(2) 0.019(2) 0.018(2) 0.007(3)
C37 0.079(4) 0.124(4) 0.062(3) 0.026(3) 0.012(2) 0.021(3)
C38 0.077(3) 0.057(3) 0.048(2) 0.0077(19) 0.006(2) 0.007(2)
C39 0.081(4) 0.079(3) 0.066(3) 0.011(2) 0.013(2) 0.018(3)
O9 0.052(2) 0.066(2) 0.277(5) -0.013(3) 0.019(3) 0.0024(19)

loop_
_atom_type_symbol
_atom_type_description
_atom_type_scat_dispersion_real
_atom_type_scat_dispersion_imag
_atom_type_scat_source
C C 0.0033 0.0016 'International Tables Vol C Tables 4.2.6.8 and 6.1.1.4'
H H 0.0000 0.0000 'International Tables Vol C Tables 4.2.6.8 and 6.1.1.4'
N N 0.0061 0.0033 'International Tables Vol C Tables 4.2.6.8 and 6.1.1.4'
O O 0.0106 0.0060 'International Tables Vol C Tables 4.2.6.8 and 6.1.1.4'
Mn Mn 0.3368 0.7283 'International Tables Vol C Tables 4.2.6.8 and 6.1.1.4'
Cl Cl 0.1484 0.1585 'International Tables Vol C Tables 4.2.6.8 and 6.1.1.4'

loop_
_geom_angle_atom_site_label_1
_geom_angle_atom_site_label_2
_geom_angle_atom_site_label_3
_geom_angle
_geom_angle_site_symmetry_1
_geom_angle_site_symmetry_3
O10 Cl O13 115.5(2) . .
O10 Cl O11 116.5(2) . .
O13 Cl O11 114.1(2) . .
O10 Cl O12 103.9(3) . .
O13 Cl O12 101.3(3) . .
O11 Cl O12 102.7(2) . .
O5 Mn1 O2 104.92(12) . .
O5 Mn1 O4 174.52(11) . .
O2 Mn1 O4 80.51(9) . .
O5 Mn1 O7 84.93(11) . .
O2 Mn1 O7 170.06(9) . .
O4 Mn1 O7 89.63(8) . .
O5 Mn1 N2 92.72(10) . 4_565
O2 Mn1 N2 89.69(10) . 4_565
O4 Mn1 N2 87.99(9) . 4_565
O7 Mn1 N2 91.18(9) . 4_565
O5 Mn1 N1 91.35(10) . .
O2 Mn1 N1 89.18(10) . .
O4 Mn1 N1 87.97(9) . .
O7 Mn1 N1 89.26(9) . .
N2 Mn1 N1 175.93(10) 4_565 .
O6 Mn2 O3 90.13(10) 1_455 2_545
O6 Mn2 O8 84.13(9) 1_455 .
O3 Mn2 O8 174.25(9) 2_545 .
O6 Mn2 O1 169.99(10) 1_455 .
O3 Mn2 O1 79.86(9) 2_545 .
O8 Mn2 O1 105.87(9) . .
O6 Mn2 N3 90.42(10) 1_455 .
O3 Mn2 N3 88.95(9) 2_545 .
O8 Mn2 N3 91.48(10) . .
O1 Mn2 N3 89.13(9) . .
O6 Mn2 N4 92.63(10) 1_455 .
O3 Mn2 N4 88.10(9) 2_545 .
O8 Mn2 N4 91.76(10) . .
O1 Mn2 N4 87.35(9) . .
N3 Mn2 N4 175.76(11) . .
C1 O1 Mn2 120.0(2) . .
C1 O2 Mn1 139.6(2) . .
C2 O3 Mn2 128.9(2) . 2
C2 O4 Mn1 132.4(2) . .
C3 O5 Mn1 150.5(4) . .
C3 O6 Mn2 170.5(3) . 1_655
C5 N1 C4 115.8(3) . .
C5 N1 Mn1 122.1(2) . .
C4 N1 Mn1 121.6(2) . .
C15 N2 C14 115.7(3) . .
C15 N2 Mn1 123.1(2) . 4_566
C14 N2 Mn1 120.8(2) . 4_566
C16 N3 C17 116.3(3) . .
C16 N3 Mn2 123.3(2) . .
C17 N3 Mn2 120.5(2) . .
C26 N4 C27 116.1(3) . .
C26 N4 Mn2 122.6(2) . .
C27 N4 Mn2 121.2(2) . .
C28 N5 C29 113.7(3) . .
C35 N6 C34 114.6(3) . .
O2 C1 O1 126.8(3) . .
O3 C2 O4 128.6(3) . .
O5 C3 O6 147.8(5) . .
N1 C4 C6 123.8(3) . .
N1 C5 C7 124.4(4) . .
C4 C6 C8 119.3(4) . .
C8 C7 C5 119.9(4) . .
C7 C8 C6 116.7(3) . .
C7 C8 C9 118.6(4) . .
C6 C8 C9 124.7(4) . .
C10 C9 C8 128.9(4) . .
C9 C10 C11 125.4(4) . .
C12 C11 C13 116.7(3) . .
C12 C11 C10 119.7(4) . .
C13 C11 C10 123.7(4) . .
C14 C12 C11 119.9(4) . .
C11 C13 C15 119.8(4) . .
N2 C14 C12 124.3(4) . .
N2 C15 C13 123.5(4) . .
N3 C16 C18 124.0(3) . .
N3 C17 C19 124.0(4) . .
C16 C18 C20 119.3(4) . .
C17 C19 C20 119.8(3) . .
C19 C20 C18 116.6(3) . .
C19 C20 C21 123.6(3) . .
C18 C20 C21 119.8(3) . .
C21 C21 C20 125.8(5) 3_556 .
C22 C22 C23 126.2(5) 3 .
C25 C23 C24 116.0(3) . .
C25 C23 C22 123.0(3) . .
C24 C23 C22 120.9(3) . .
C26 C24 C23 120.0(3) . .
C27 C25 C23 120.4(3) . .
N4 C26 C24 123.9(3) . .
N4 C27 C25 123.6(3) . .
N5 C28 C30 125.2(4) . .
N5 C29 C31 125.5(4) . .
C32 C30 C28 118.6(4) . .
C32 C31 C29 119.6(4) . .
C31 C32 C30 117.3(4) . .
C31 C32 C33 117.0(4) . .
C30 C32 C33 125.6(4) . .
C33 C33 C32 125.5(8) 3_666 .
N6 C34 C36 123.9(4) . .
N6 C35 C37 124.8(4) . .
C38 C36 C34 120.0(4) . .
C38 C37 C35 120.1(4) . .
C37 C38 C36 116.5(4) . .
C37 C38 C39 118.9(4) . .
C36 C38 C39 124.6(4) . .
C39 C39 C38 125.8(6) 3_665 .

loop_
_geom_bond_atom_site_label_1
_geom_bond_atom_site_label_2
_geom_bond_distance
_geom_bond_site_symmetry_2
Cl O10 1.350(3) .
Cl O13 1.392(3) .
Cl O11 1.394(3) .
Cl O12 1.479(4) .
Mn1 O5 2.103(3) .
Mn1 O2 2.129(2) .
Mn1 O4 2.163(2) .
Mn1 O7 2.233(2) .
Mn1 N2 2.297(2) 4_565
Mn1 N1 2.302(2) .
Mn2 O6 2.158(3) 1_455
Mn2 O3 2.177(2) 2_545
Mn2 O8 2.177(2) .
Mn2 O1 2.205(2) .
Mn2 N3 2.251(2) .
Mn2 N4 2.260(2) .
O1 C1 1.238(4) .
O2 C1 1.214(4) .
O3 C2 1.215(4) .
O3 Mn2 2.177(2) 2
O4 C2 1.242(4) .
O5 C3 1.127(5) .
O6 C3 1.173(5) .
O6 Mn2 2.158(3) 1_655
N1 C5 1.323(4) .
N1 C4 1.337(4) .
N2 C15 1.329(4) .
N2 C14 1.343(4) .
N2 Mn1 2.297(2) 4_566
N3 C16 1.327(4) .
N3 C17 1.335(4) .
N4 C26 1.334(4) .
N4 C27 1.334(4) .
N5 C28 1.314(5) .
N5 C29 1.331(5) .
N6 C35 1.299(5) .
N6 C34 1.331(5) .
C4 C6 1.374(4) .
C5 C7 1.372(5) .
C6 C8 1.396(5) .
C7 C8 1.366(5) .
C8 C9 1.484(5) .
C9 C10 1.258(5) .
C10 C11 1.489(5) .
C11 C12 1.375(5) .
C11 C13 1.383(5) .
C12 C14 1.372(5) .
C13 C15 1.391(5) .
C16 C18 1.374(4) .
C17 C19 1.367(4) .
C18 C20 1.393(5) .
C19 C20 1.384(5) .
C20 C21 1.473(4) .
C21 C21 1.283(7) 3_556
C22 C22 1.309(7) 3
C22 C23 1.463(4) .
C23 C25 1.380(5) .
C23 C24 1.387(5) .
C24 C26 1.360(4) .
C25 C27 1.362(4) .
C28 C30 1.392(5) .
C29 C31 1.375(5) .
C30 C32 1.376(6) .
C31 C32 1.343(6) .
C32 C33 1.522(6) .
C33 C33 1.224(8) 3_666
C34 C36 1.382(5) .
C35 C37 1.394(5) .
C36 C38 1.362(5) .
C37 C38 1.334(5) .
C38 C39 1.498(5) .
C39 C39 1.264(7) 3_665
